data_4306048
loop_
_publ_author_name
'Ga\"el Zucchi'
'Olivier Maury'
'Pierre Thu\'ery'
'Michel Ephritikhine'

_publ_contact_author_address
;
      CEA/Saclay, SCM (CNRS URA 331)
      B\^at. 125
      91191 Gif-sur-Yvette
      France
;
_publ_contact_author_email gael.zucchi@cea.fr
_publ_contact_author_fax '33 (0) 1 69 08 66 40'
_publ_contact_author_name 'G. Zucchi'
_publ_contact_author_phone '33 (0) 1 69 08 64 36'
_publ_section_title
;
Structural Diversity in Neodymium Bipyrimidine Compounds with Near Infrared
Luminescence: from Mono- and Binuclear Complexes to Metal-Organic Frameworks
;
_journal_name_full 'Inorganic Chemistry'
_journal_page_first 10398
_journal_page_last 10406
_journal_paper_doi 10.1021/ic800967x
_journal_volume 47
_journal_year 2008
_chemical_formula_sum 'C78 H56 F18 N8 Nd2 O14'
_chemical_formula_weight 1959.79
_space_group_IT_number 2
_symmetry_cell_setting triclinic
_symmetry_space_group_name_Hall '-P 1'
_symmetry_space_group_name_H-M 'P -1'
_atom_sites_solution_hydrogens geom
_atom_sites_solution_primary heavy
_atom_sites_solution_secondary difmap
_audit_creation_method SHELXL-97
_cell_angle_alpha 101.910(3)
_cell_angle_beta 103.016(3)
_cell_angle_gamma 90.116(3)
_cell_formula_units_Z 1
_cell_length_a 9.8931(4)
_cell_length_b 12.3048(7)
_cell_length_c 16.4237(10)
_cell_measurement_reflns_used 51768
_cell_measurement_temperature 100(2)
_cell_measurement_theta_max 25.68
_cell_measurement_theta_min 2.12
_cell_volume 1903.53(18)
_computing_cell_refinement 'HKL2000 (Otwinowski & Minor, 1997)'
_computing_data_collection 'COLLECT (Hooft, 1998)'
_computing_data_reduction 'HKL2000 (Otwinowski & Minor, 1997)'
_computing_molecular_graphics 'SHELXTL (Sheldrick, 1999)'
_computing_publication_material 'SHELXTL (Sheldrick, 1999); PLATON (Spek, 2003)'
_computing_structure_refinement 'SHELXL-97 (Sheldrick, 1997)'
_computing_structure_solution 'SHELXS-97 (Sheldrick, 1997)'
_diffrn_ambient_temperature 100(2)
_diffrn_measured_fraction_theta_full 0.998
_diffrn_measured_fraction_theta_max 0.998
_diffrn_measurement_device_type 'Nonius Kappa-CCD area-detector diffractometer'
_diffrn_measurement_method 'two \f and two \w scans with 2\% steps'
_diffrn_radiation_monochromator graphite
_diffrn_radiation_source 'fine-focus sealed tube'
_diffrn_radiation_type MoK\a
_diffrn_radiation_wavelength 0.71073
_diffrn_reflns_av_R_equivalents 0.0757
_diffrn_reflns_av_sigmaI/netI 0.0820
_diffrn_reflns_limit_h_max 11
_diffrn_reflns_limit_h_min -12
_diffrn_reflns_limit_k_max 15
_diffrn_reflns_limit_k_min -15
_diffrn_reflns_limit_l_max 20
_diffrn_reflns_limit_l_min -20
_diffrn_reflns_number 51768
_diffrn_reflns_theta_full 25.68
_diffrn_reflns_theta_max 25.68
_diffrn_reflns_theta_min 2.12
_diffrn_standards_decay_% 0
_diffrn_standards_interval_time 0
_diffrn_standards_number 0
_exptl_absorpt_coefficient_mu 1.464
_exptl_absorpt_correction_T_max 0.929
_exptl_absorpt_correction_T_min 0.780
_exptl_absorpt_correction_type multi-scan
_exptl_absorpt_process_details 'SCALEPACK (Otwinowski & Minor, 1997)'
_exptl_crystal_colour 'translucent light purple'
_exptl_crystal_density_diffrn 1.710
_exptl_crystal_density_method 'not measured'
_exptl_crystal_description lath
_exptl_crystal_F_000 974
_exptl_crystal_size_max 0.24
_exptl_crystal_size_mid 0.11
_exptl_crystal_size_min 0.05
_refine_diff_density_max 0.468
_refine_diff_density_min -1.254
_refine_diff_density_rms 0.101
_refine_ls_extinction_method none
_refine_ls_goodness_of_fit_ref 1.050
_refine_ls_hydrogen_treatment constr
_refine_ls_matrix_type full
_refine_ls_number_parameters 542
_refine_ls_number_reflns 7203
_refine_ls_number_restraints 0
_refine_ls_restrained_S_all 1.050
_refine_ls_R_factor_all 0.0402
_refine_ls_R_factor_gt 0.0331
_refine_ls_shift/su_max 0.001
_refine_ls_shift/su_mean 0.000
_refine_ls_structure_factor_coef Fsqd
_refine_ls_weighting_details 'calc w=1/[\s^2^(Fo^2^)+(0.0259P)^2^] where P=(Fo^2^+2Fc^2^)/3'
_refine_ls_weighting_scheme calc
_refine_ls_wR_factor_gt 0.0731
_refine_ls_wR_factor_ref 0.0753
_reflns_number_gt 6414
_reflns_number_total 7203
_reflns_threshold_expression >2sigma(I)
_cod_data_source_file ic800967x_si_002_4.cif
_cod_data_source_block 3.bpym
_cod_database_code 4306048

loop_
_symmetry_equiv_pos_as_xyz
'x, y, z'
'-x, -y, -z'

loop_
_atom_site_label
_atom_site_type_symbol
_atom_site_fract_x
_atom_site_fract_y
_atom_site_fract_z
_atom_site_U_iso_or_equiv
_atom_site_adp_type
_atom_site_occupancy
_atom_site_symmetry_multiplicity
_atom_site_calc_flag
_atom_site_refinement_flags
_atom_site_disorder_assembly
_atom_site_disorder_group
Nd Nd 0.750624(16) 0.649883(13) 0.677618(11) 0.02132(6) Uani 1 1 d . . .
O1A O 0.6399(2) 0.74882(18) 0.56959(15) 0.0277(5) Uani 1 1 d . . .
O2A O 0.9267(2) 0.71260(18) 0.61459(15) 0.0274(5) Uani 1 1 d . . .
F1A F 1.1303(2) 0.78087(19) 0.52473(15) 0.0455(6) Uani 1 1 d . . .
F2A F 1.0796(2) 0.94764(18) 0.57541(17) 0.0503(7) Uani 1 1 d . . .
F3A F 1.1620(2) 0.84047(18) 0.66050(14) 0.0397(5) Uani 1 1 d . . .
C1A C 0.5675(3) 0.8527(3) 0.4630(2) 0.0272(8) Uani 1 1 d . . .
C2A C 0.4284(3) 0.8355(3) 0.4635(2) 0.0304(8) Uani 1 1 d . . .
H2A H 0.4057 0.8002 0.5039 0.036 Uiso 1 1 calc R . .
C3A C 0.3245(4) 0.8702(3) 0.4050(2) 0.0353(9) Uani 1 1 d . . .
H3A H 0.2321 0.8587 0.4063 0.042 Uiso 1 1 calc R . .
C4A C 0.3564(4) 0.9225(3) 0.3438(2) 0.0366(9) Uani 1 1 d . . .
H4A H 0.2859 0.9461 0.3044 0.044 Uiso 1 1 calc R . .
C5A C 0.4949(4) 0.9392(3) 0.3419(2) 0.0375(9) Uani 1 1 d . . .
H5A H 0.5170 0.9738 0.3010 0.045 Uiso 1 1 calc R . .
C6A C 0.5992(4) 0.9043(3) 0.4006(2) 0.0345(9) Uani 1 1 d . . .
H6A H 0.6914 0.9151 0.3987 0.041 Uiso 1 1 calc R . .
C7A C 0.6770(3) 0.8137(3) 0.5273(2) 0.0270(8) Uani 1 1 d . . .
C8A C 0.8196(3) 0.8494(3) 0.5402(2) 0.0276(8) Uani 1 1 d . . .
H8A H 0.8394 0.9110 0.5194 0.033 Uiso 1 1 calc R . .
C9A C 0.9279(3) 0.7977(3) 0.5814(2) 0.0275(8) Uani 1 1 d . . .
C10A C 1.0752(4) 0.8424(3) 0.5855(2) 0.0334(9) Uani 1 1 d . . .
O1B O 0.6866(2) 0.49433(17) 0.73350(15) 0.0260(5) Uani 1 1 d . . .
O2B O 0.9232(2) 0.50829(18) 0.66782(15) 0.0269(5) Uani 1 1 d . . .
F1B F 1.0892(2) 0.26192(18) 0.69122(17) 0.0507(7) Uani 1 1 d . . .
F2B F 1.0852(2) 0.36022(17) 0.59628(14) 0.0399(5) Uani 1 1 d . . .
F3B F 1.1890(2) 0.42646(19) 0.72783(15) 0.0414(6) Uani 1 1 d . . .
C1B C 0.6582(3) 0.3438(3) 0.7976(2) 0.0275(8) Uani 1 1 d . . .
C2B C 0.7260(4) 0.2831(3) 0.8567(2) 0.0300(8) Uani 1 1 d . . .
H2B H 0.8221 0.2796 0.8680 0.036 Uiso 1 1 calc R . .
C3B C 0.6493(4) 0.2280(3) 0.8984(2) 0.0333(9) Uani 1 1 d . . .
H3B H 0.6947 0.1898 0.9392 0.040 Uiso 1 1 calc R . .
C4B C 0.5064(4) 0.2294(3) 0.8798(2) 0.0335(9) Uani 1 1 d . . .
H4B H 0.4553 0.1908 0.9069 0.040 Uiso 1 1 calc R . .
C5B C 0.4388(4) 0.2887(3) 0.8206(2) 0.0338(9) Uani 1 1 d . . .
H5B H 0.3424 0.2893 0.8076 0.041 Uiso 1 1 calc R . .
C6B C 0.5147(3) 0.3471(3) 0.7806(2) 0.0298(8) Uani 1 1 d . . .
H6B H 0.4691 0.3887 0.7424 0.036 Uiso 1 1 calc R . .
C7B C 0.7384(3) 0.4071(3) 0.7538(2) 0.0261(7) Uani 1 1 d . . .
C8B C 0.8645(3) 0.3667(3) 0.7361(2) 0.0308(8) Uani 1 1 d . . .
H8B H 0.8959 0.3018 0.7531 0.037 Uiso 1 1 calc R . .
C9B C 0.9432(3) 0.4194(3) 0.6948(2) 0.0273(8) Uani 1 1 d . . .
C10B C 1.0761(4) 0.3652(3) 0.6773(3) 0.0336(9) Uani 1 1 d . . .
O1C O 0.8188(2) 0.84648(18) 0.74517(15) 0.0293(5) Uani 1 1 d . . .
O2C O 0.6062(2) 0.72849(18) 0.77487(15) 0.0277(5) Uani 1 1 d . . .
F1C F 0.3621(2) 0.8302(2) 0.81250(17) 0.0589(7) Uani 1 1 d . . .
F2C F 0.4838(3) 0.9097(2) 0.93448(19) 0.0696(8) Uani 1 1 d . . .
F3C F 0.4614(3) 0.7332(2) 0.89840(17) 0.0592(8) Uani 1 1 d . . .
C1C C 0.9198(4) 1.0073(3) 0.8461(2) 0.0321(8) Uani 1 1 d . . .
C2C C 1.0070(4) 1.0260(3) 0.7942(3) 0.0390(9) Uani 1 1 d . . .
H2C H 0.9934 0.9840 0.7387 0.047 Uiso 1 1 calc R . .
C3C C 1.1141(4) 1.1069(3) 0.8249(3) 0.0448(10) Uani 1 1 d . . .
H3C H 1.1733 1.1177 0.7903 0.054 Uiso 1 1 calc R . .
C4C C 1.1337(4) 1.1715(3) 0.9063(3) 0.0442(10) Uani 1 1 d . . .
H4C H 1.2048 1.2266 0.9259 0.053 Uiso 1 1 calc R . .
C5C C 1.0477(4) 1.1544(3) 0.9592(3) 0.0411(9) Uani 1 1 d . . .
H5C H 1.0611 1.1975 1.0142 0.049 Uiso 1 1 calc R . .
C6C C 0.9408(4) 1.0718(3) 0.9286(3) 0.0351(9) Uani 1 1 d . . .
H6C H 0.8830 1.0597 0.9637 0.042 Uiso 1 1 calc R . .
C7C C 0.8085(4) 0.9141(3) 0.8109(2) 0.0291(8) Uani 1 1 d . . .
C8C C 0.6968(3) 0.9092(3) 0.8518(2) 0.0304(8) Uani 1 1 d . . .
H8C H 0.6861 0.9684 0.8950 0.036 Uiso 1 1 calc R . .
C9C C 0.6047(4) 0.8186(3) 0.8286(2) 0.0310(8) Uani 1 1 d . . .
C10C C 0.4794(4) 0.8241(3) 0.8703(3) 0.0349(9) Uani 1 1 d . . .
O1 O 0.9295(2) 0.67241(19) 0.81943(15) 0.0279(5) Uani 1 1 d . . .
H1 H 0.9349 0.6224 0.8594 0.033 Uiso 1 1 d R . .
N1 N 0.4795(3) 0.5741(2) 0.60325(18) 0.0238(6) Uani 1 1 d . . .
N2 N 0.3133(3) 0.4880(2) 0.47626(18) 0.0247(6) Uani 1 1 d . . .
N3 N 0.8595(3) 0.5617(2) 0.93677(19) 0.0283(6) Uani 1 1 d . . .
N4 N 0.8709(3) 0.4809(2) 1.0590(2) 0.0327(7) Uani 1 1 d . . .
C1 C 0.4427(3) 0.5176(3) 0.5225(2) 0.0237(7) Uani 1 1 d . . .
C2 C 0.3744(3) 0.6029(3) 0.6418(2) 0.0283(8) Uani 1 1 d . . .
H2 H 0.3950 0.6415 0.6985 0.034 Uiso 1 1 calc R . .
C3 C 0.2374(3) 0.5772(3) 0.6002(2) 0.0273(8) Uani 1 1 d . . .
H3 H 0.1659 0.5983 0.6276 0.033 Uiso 1 1 calc R . .
C4 C 0.2101(3) 0.5191(3) 0.5166(2) 0.0284(8) Uani 1 1 d . . .
H4 H 0.1183 0.5007 0.4872 0.034 Uiso 1 1 calc R . .
C5 C 1.0705(3) 0.7095(3) 0.8267(2) 0.0333(8) Uani 1 1 d . . .
H5D H 1.1202 0.6484 0.8033 0.050 Uiso 1 1 calc R . .
H5E H 1.1145 0.7372 0.8858 0.050 Uiso 1 1 calc R . .
H5F H 1.0710 0.7676 0.7957 0.050 Uiso 1 1 calc R . .
C6 C 0.9257(3) 0.5118(3) 0.9990(2) 0.0270(7) Uani 1 1 d . . .
C7 C 0.7270(3) 0.5827(3) 0.9353(2) 0.0306(8) Uani 1 1 d . . .
H7 H 0.6771 0.6157 0.8926 0.037 Uiso 1 1 calc R . .
C8 C 0.6612(4) 0.5568(3) 0.9955(2) 0.0327(8) Uani 1 1 d . . .
H8 H 0.5697 0.5741 0.9953 0.039 Uiso 1 1 calc R . .
C9 C 0.7383(4) 0.5042(3) 1.0557(2) 0.0362(9) Uani 1 1 d . . .
H9 H 0.6959 0.4841 1.0959 0.043 Uiso 1 1 calc R . .

loop_
_atom_site_aniso_label
_atom_site_aniso_U_11
_atom_site_aniso_U_22
_atom_site_aniso_U_33
_atom_site_aniso_U_23
_atom_site_aniso_U_13
_atom_site_aniso_U_12
Nd 0.02019(10) 0.02168(11) 0.02189(12) 0.00608(8) 0.00316(8) -0.00216(7)
O1A 0.0267(12) 0.0282(13) 0.0304(15) 0.0129(12) 0.0049(11) -0.0019(10)
O2A 0.0257(12) 0.0301(13) 0.0288(15) 0.0111(11) 0.0070(11) -0.0007(10)
F1A 0.0326(12) 0.0639(16) 0.0432(15) 0.0095(13) 0.0173(11) -0.0021(11)
F2A 0.0327(12) 0.0436(14) 0.081(2) 0.0343(14) 0.0067(12) -0.0079(10)
F3A 0.0283(11) 0.0491(13) 0.0406(14) 0.0148(11) 0.0011(10) -0.0091(9)
C1A 0.0282(18) 0.0227(17) 0.029(2) 0.0060(16) 0.0027(15) 0.0014(14)
C2A 0.0311(19) 0.0291(19) 0.032(2) 0.0087(17) 0.0065(16) 0.0008(15)
C3A 0.032(2) 0.033(2) 0.041(2) 0.0093(19) 0.0078(18) 0.0044(16)
C4A 0.040(2) 0.034(2) 0.031(2) 0.0085(18) -0.0026(17) 0.0067(17)
C5A 0.053(2) 0.030(2) 0.028(2) 0.0101(18) 0.0037(19) -0.0012(17)
C6A 0.037(2) 0.035(2) 0.032(2) 0.0102(18) 0.0065(17) -0.0003(16)
C7A 0.0298(19) 0.0223(17) 0.030(2) 0.0043(16) 0.0104(16) 0.0010(14)
C8A 0.0296(19) 0.0269(18) 0.027(2) 0.0067(16) 0.0067(16) -0.0029(14)
C9A 0.0272(18) 0.0291(18) 0.029(2) 0.0066(16) 0.0111(16) -0.0003(14)
C10A 0.0280(19) 0.040(2) 0.035(2) 0.0161(19) 0.0048(17) -0.0021(15)
O1B 0.0250(12) 0.0237(12) 0.0291(15) 0.0076(11) 0.0044(10) -0.0017(9)
O2B 0.0287(12) 0.0233(12) 0.0300(15) 0.0077(11) 0.0075(11) 0.0017(9)
F1B 0.0484(14) 0.0399(13) 0.081(2) 0.0302(14) 0.0353(14) 0.0188(11)
F2B 0.0402(12) 0.0432(13) 0.0399(14) 0.0054(11) 0.0196(11) 0.0045(10)
F3B 0.0254(11) 0.0569(15) 0.0428(15) 0.0153(12) 0.0053(10) 0.0043(10)
C1B 0.0309(19) 0.0226(17) 0.031(2) 0.0068(16) 0.0108(16) -0.0015(14)
C2B 0.0277(19) 0.0309(19) 0.032(2) 0.0096(17) 0.0055(16) 0.0014(14)
C3B 0.037(2) 0.031(2) 0.033(2) 0.0113(18) 0.0072(17) 0.0017(16)
C4B 0.035(2) 0.034(2) 0.035(2) 0.0109(18) 0.0122(17) -0.0015(16)
C5B 0.0280(19) 0.034(2) 0.042(3) 0.0099(18) 0.0107(17) -0.0012(15)
C6B 0.0272(18) 0.0278(18) 0.036(2) 0.0112(17) 0.0067(16) -0.0001(14)
C7B 0.0268(18) 0.0261(18) 0.024(2) 0.0067(15) 0.0020(15) -0.0015(13)
C8B 0.0298(19) 0.0279(19) 0.038(2) 0.0129(17) 0.0084(17) 0.0052(15)
C9B 0.0250(17) 0.0294(19) 0.025(2) 0.0038(16) 0.0027(15) -0.0007(14)
C10B 0.032(2) 0.033(2) 0.041(3) 0.0142(19) 0.0126(18) 0.0019(16)
O1C 0.0357(14) 0.0236(13) 0.0274(15) 0.0032(11) 0.0069(11) -0.0040(10)
O2C 0.0265(13) 0.0282(13) 0.0250(14) -0.0004(11) 0.0045(11) 0.0011(10)
F1C 0.0287(12) 0.095(2) 0.0551(18) 0.0226(16) 0.0082(12) 0.0109(13)
F2C 0.0624(17) 0.0659(18) 0.071(2) -0.0320(15) 0.0394(16) -0.0197(13)
F3C 0.0607(16) 0.0596(16) 0.078(2) 0.0304(16) 0.0437(16) 0.0134(13)
C1C 0.033(2) 0.029(2) 0.031(2) 0.0068(17) 0.0017(17) 0.0008(15)
C2C 0.049(2) 0.033(2) 0.035(2) 0.0045(19) 0.013(2) -0.0041(17)
C3C 0.046(2) 0.040(2) 0.047(3) 0.004(2) 0.012(2) -0.0118(18)
C4C 0.039(2) 0.037(2) 0.052(3) 0.002(2) 0.009(2) -0.0138(17)
C5C 0.040(2) 0.035(2) 0.042(3) -0.0004(19) 0.0055(19) -0.0037(17)
C6C 0.031(2) 0.031(2) 0.042(3) 0.0087(19) 0.0040(18) -0.0001(15)
C7C 0.0313(19) 0.0256(18) 0.029(2) 0.0086(17) 0.0012(16) 0.0019(14)
C8C 0.0261(18) 0.0262(18) 0.032(2) -0.0049(16) 0.0028(16) -0.0019(14)
C9C 0.0303(19) 0.032(2) 0.030(2) 0.0063(17) 0.0056(16) 0.0034(15)
C10C 0.032(2) 0.034(2) 0.035(2) -0.0002(18) 0.0063(17) 0.0046(16)
O1 0.0228(12) 0.0327(13) 0.0275(15) 0.0099(11) 0.0015(10) -0.0049(9)
N1 0.0223(14) 0.0248(15) 0.0248(17) 0.0068(13) 0.0051(12) -0.0004(11)
N2 0.0218(14) 0.0257(15) 0.0273(17) 0.0065(13) 0.0062(13) -0.0011(11)
N3 0.0280(15) 0.0291(16) 0.0261(18) 0.0043(13) 0.0043(13) -0.0019(12)
N4 0.0275(16) 0.0415(18) 0.0308(19) 0.0121(15) 0.0061(14) -0.0033(13)
C1 0.0226(17) 0.0224(17) 0.029(2) 0.0083(16) 0.0090(15) 0.0012(13)
C2 0.0312(19) 0.0283(18) 0.025(2) 0.0023(16) 0.0089(16) -0.0028(14)
C3 0.0249(18) 0.0324(19) 0.027(2) 0.0065(16) 0.0098(15) 0.0036(14)
C4 0.0212(17) 0.035(2) 0.032(2) 0.0109(17) 0.0092(15) 0.0029(14)
C5 0.0259(18) 0.040(2) 0.033(2) 0.0123(18) 0.0007(16) -0.0062(15)
C6 0.0298(19) 0.0282(18) 0.0212(19) 0.0040(15) 0.0028(15) -0.0046(13)
C7 0.0256(18) 0.0315(19) 0.032(2) 0.0057(17) 0.0015(15) -0.0014(14)
C8 0.0262(18) 0.035(2) 0.036(2) 0.0050(18) 0.0068(16) -0.0007(15)
C9 0.034(2) 0.041(2) 0.036(2) 0.0111(19) 0.0106(18) -0.0064(16)

loop_
_atom_type_symbol
_atom_type_description
_atom_type_scat_dispersion_real
_atom_type_scat_dispersion_imag
_atom_type_scat_source
C C 0.0033 0.0016 'International Tables Vol C Tables 4.2.6.8 and 6.1.1.4'
H H 0.0000 0.0000 'International Tables Vol C Tables 4.2.6.8 and 6.1.1.4'
N N 0.0061 0.0033 'International Tables Vol C Tables 4.2.6.8 and 6.1.1.4'
O O 0.0106 0.0060 'International Tables Vol C Tables 4.2.6.8 and 6.1.1.4'
Nd Nd -0.1943 3.0179 'International Tables Vol C Tables 4.2.6.8 and 6.1.1.4'
F F 0.0171 0.0103 'International Tables Vol C Tables 4.2.6.8 and 6.1.1.4'

loop_
_geom_angle_atom_site_label_1
_geom_angle_atom_site_label_2
_geom_angle_atom_site_label_3
_geom_angle
_geom_angle_site_symmetry_1
_geom_angle_site_symmetry_3
_geom_angle_publ_flag
O2A Nd O1A 71.56(7) . . ?
O2A Nd O1B 141.46(6) . . ?
O1A Nd O1B 136.03(8) . . ?
O2A Nd O2C 138.50(8) . . ?
O1A Nd O2C 93.01(7) . . ?
O1B Nd O2C 75.42(7) . . ?
O2A Nd O2B 71.12(6) . . ?
O1A Nd O2B 128.27(7) . . ?
O1B Nd O2B 70.34(6) . . ?
O2C Nd O2B 138.29(7) . . ?
O2A Nd O1C 70.95(7) . . ?
O1A Nd O1C 76.51(8) . . ?
O1B Nd O1C 132.37(7) . . ?
O2C Nd O1C 67.99(7) . . ?
O2B Nd O1C 121.66(8) . . ?
O2A Nd O1 89.36(7) . . ?
O1A Nd O1 143.17(8) . . ?
O1B Nd O1 77.62(7) . . ?
O2C Nd O1 80.60(7) . . ?
O2B Nd O1 69.54(8) . . ?
O1C Nd O1 67.42(7) . . ?
O2A Nd N2 80.24(8) . 2_666 ?
O1A Nd N2 69.70(8) . 2_666 ?
O1B Nd N2 86.33(8) . 2_666 ?
O2C Nd N2 131.28(8) . 2_666 ?
O2B Nd N2 69.75(8) . 2_666 ?
O1C Nd N2 141.03(7) . 2_666 ?
O1 Nd N2 139.19(7) . 2_666 ?
O2A Nd N1 129.88(8) . . ?
O1A Nd N1 67.37(7) . . ?
O1B Nd N1 68.73(7) . . ?
O2C Nd N1 71.72(8) . . ?
O2B Nd N1 115.08(8) . . ?
O1C Nd N1 123.23(7) . . ?
O1 Nd N1 140.58(7) . . ?
N2 Nd N1 59.56(7) 2_666 . ?
C7A O1A Nd 137.2(2) . . ?
C9A O2A Nd 128.38(18) . . ?
C2A C1A C6A 118.7(3) . . ?
C2A C1A C7A 119.0(3) . . ?
C6A C1A C7A 122.3(3) . . ?
C3A C2A C1A 120.7(3) . . ?
C2A C3A C4A 120.5(3) . . ?
C3A C4A C5A 119.5(3) . . ?
C6A C5A C4A 120.0(3) . . ?
C5A C6A C1A 120.7(3) . . ?
O1A C7A C8A 121.7(3) . . ?
O1A C7A C1A 117.9(3) . . ?
C8A C7A C1A 120.3(3) . . ?
C9A C8A C7A 123.3(3) . . ?
O2A C9A C8A 129.6(3) . . ?
O2A C9A C10A 113.4(3) . . ?
C8A C9A C10A 116.9(3) . . ?
F3A C10A F1A 106.6(3) . . ?
F3A C10A F2A 106.5(3) . . ?
F1A C10A F2A 106.9(2) . . ?
F3A C10A C9A 111.8(3) . . ?
F1A C10A C9A 111.5(3) . . ?
F2A C10A C9A 113.3(3) . . ?
C7B O1B Nd 138.88(19) . . ?
C9B O2B Nd 133.71(19) . . ?
C6B C1B C2B 119.4(3) . . ?
C6B C1B C7B 119.5(3) . . ?
C2B C1B C7B 121.1(3) . . ?
C3B C2B C1B 119.9(3) . . ?
C4B C3B C2B 120.4(3) . . ?
C3B C4B C5B 119.8(3) . . ?
C6B C5B C4B 120.2(3) . . ?
C1B C6B C5B 120.2(3) . . ?
O1B C7B C8B 123.7(3) . . ?
O1B C7B C1B 116.9(2) . . ?
C8B C7B C1B 119.4(3) . . ?
C9B C8B C7B 122.8(3) . . ?
O2B C9B C8B 129.8(3) . . ?
O2B C9B C10B 112.6(3) . . ?
C8B C9B C10B 117.6(3) . . ?
F1B C10B F2B 107.0(3) . . ?
F1B C10B F3B 106.7(3) . . ?
F2B C10B F3B 106.4(3) . . ?
F1B C10B C9B 114.6(3) . . ?
F2B C10B C9B 111.5(3) . . ?
F3B C10B C9B 110.1(3) . . ?
C7C O1C Nd 137.8(2) . . ?
C9C O2C Nd 136.9(2) . . ?
C2C C1C C6C 119.2(4) . . ?
C2C C1C C7C 118.1(4) . . ?
C6C C1C C7C 122.7(3) . . ?
C3C C2C C1C 120.2(4) . . ?
C4C C3C C2C 120.6(4) . . ?
C3C C4C C5C 120.2(4) . . ?
C4C C5C C6C 119.2(4) . . ?
C1C C6C C5C 120.6(3) . . ?
O1C C7C C8C 123.3(4) . . ?
O1C C7C C1C 117.0(3) . . ?
C8C C7C C1C 119.7(3) . . ?
C9C C8C C7C 121.0(3) . . ?
O2C C9C C8C 128.6(3) . . ?
O2C C9C C10C 113.5(3) . . ?
C8C C9C C10C 117.9(3) . . ?
F2C C10C F3C 107.3(3) . . ?
F2C C10C F1C 106.2(3) . . ?
F3C C10C F1C 105.2(3) . . ?
F2C C10C C9C 115.1(3) . . ?
F3C C10C C9C 112.1(3) . . ?
F1C C10C C9C 110.2(3) . . ?
C5 O1 Nd 120.52(18) . . ?
C1 N1 C2 115.7(3) . . ?
C1 N1 Nd 121.30(18) . . ?
C2 N1 Nd 122.5(2) . . ?
C1 N2 C4 115.9(3) . . ?
C1 N2 Nd 124.83(19) . 2_666 ?
C4 N2 Nd 118.7(2) . 2_666 ?
C7 N3 C6 116.3(3) . . ?
C9 N4 C6 115.5(3) . . ?
N1 C1 N2 126.9(3) . . ?
N1 C1 C1 117.4(4) . 2_666 ?
N2 C1 C1 115.7(4) . 2_666 ?
N1 C2 C3 122.3(3) . . ?
C2 C3 C4 117.5(3) . . ?
N2 C4 C3 121.7(3) . . ?
N4 C6 N3 126.3(3) . . ?
N4 C6 C6 117.1(3) . 2_767 ?
N3 C6 C6 116.6(3) . 2_767 ?
N3 C7 C8 122.1(3) . . ?
C9 C8 C7 116.7(3) . . ?
N4 C9 C8 123.1(3) . . ?

loop_
_geom_bond_atom_site_label_1
_geom_bond_atom_site_label_2
_geom_bond_distance
_geom_bond_site_symmetry_2
_geom_bond_publ_flag
Nd O2A 2.4162(19) . ?
Nd O1A 2.4190(19) . ?
Nd O1B 2.4270(19) . ?
Nd O2C 2.434(2) . ?
Nd O2B 2.4490(19) . ?
Nd O1C 2.467(2) . ?
Nd O1 2.551(2) . ?
Nd N2 2.678(3) 2_666 ?
Nd N1 2.756(3) . ?
O1A C7A 1.263(3) . ?
O2A C9A 1.277(3) . ?
F1A C10A 1.342(4) . ?
F2A C10A 1.341(4) . ?
F3A C10A 1.338(4) . ?
C1A C2A 1.394(4) . ?
C1A C6A 1.401(4) . ?
C1A C7A 1.489(4) . ?
C2A C3A 1.375(5) . ?
C3A C4A 1.390(4) . ?
C4A C5A 1.393(5) . ?
C5A C6A 1.380(5) . ?
C7A C8A 1.432(4) . ?
C8A C9A 1.367(4) . ?
C9A C10A 1.539(4) . ?
O1B C7B 1.265(3) . ?
O2B C9B 1.262(4) . ?
F1B C10B 1.338(4) . ?
F2B C10B 1.343(4) . ?
F3B C10B 1.351(5) . ?
C1B C6B 1.386(5) . ?
C1B C2B 1.400(4) . ?
C1B C7B 1.496(4) . ?
C2B C3B 1.389(4) . ?
C3B C4B 1.379(5) . ?
C4B C5B 1.389(4) . ?
C5B C6B 1.387(4) . ?
C7B C8B 1.412(4) . ?
C8B C9B 1.380(4) . ?
C9B C10B 1.533(4) . ?
O1C C7C 1.244(4) . ?
O2C C9C 1.270(4) . ?
F1C C10C 1.337(4) . ?
F2C C10C 1.321(4) . ?
F3C C10C 1.321(4) . ?
C1C C2C 1.391(4) . ?
C1C C6C 1.392(5) . ?
C1C C7C 1.516(5) . ?
C2C C3C 1.384(6) . ?
C3C C4C 1.379(6) . ?
C4C C5C 1.389(5) . ?
C5C C6C 1.396(5) . ?
C7C C8C 1.424(4) . ?
C8C C9C 1.372(5) . ?
C9C C10C 1.541(4) . ?
O1 C5 1.439(4) . ?
N1 C1 1.333(5) . ?
N1 C2 1.347(4) . ?
N2 C1 1.340(4) . ?
N2 C4 1.353(3) . ?
N2 Nd 2.678(3) 2_666 ?
N3 C7 1.332(4) . ?
N3 C6 1.345(4) . ?
N4 C9 1.335(4) . ?
N4 C6 1.342(4) . ?
C1 C1 1.505(5) 2_666 ?
C2 C3 1.377(5) . ?
C3 C4 1.377(5) . ?
C6 C6 1.494(6) 2_767 ?
C7 C8 1.386(4) . ?
C8 C9 1.380(5) . ?

loop_
_geom_hbond_atom_site_label_D
_geom_hbond_atom_site_label_H
_geom_hbond_atom_site_label_A
_geom_hbond_distance_DH
_geom_hbond_distance_HA
_geom_hbond_distance_DA
_geom_hbond_angle_DHA
_geom_hbond_site_symmetry_A
O1 H1 N3 0.98 1.88 2.781(3) 150.6 .
